data_4036460
loop_
_publ_author_name
'Moreno-Yruela, Carlos'
'Gar\'in, Javier'
'Orduna, Jes\'us'
'Franco, Santiago'
'Quintero, Estefan\'ia'
'L\'opez Navarrete, Juan T'
'Diosdado, Beatriz E.'
'Villacampa, Bel\'en'
'Casado, Juan'
'Andreu, Raquel'

_publ_section_title
;
 D-\p-A Compounds with Tunable Intramolecular Charge Transfer Achieved by
 Incorporation of Butenolide Nitriles as Acceptor Moieties.
;
_journal_issue 24
_journal_name_full 'The Journal of organic chemistry'
_journal_page_first 12115
_journal_page_last 12128
_journal_paper_doi 10.1021/acs.joc.5b02051
_journal_volume 80
_journal_year 2015
_chemical_formula_moiety 'C26 H27 N1 O3'
_chemical_formula_sum 'C26 H27 N O3'
_chemical_formula_weight 401.48
_space_group_crystal_system triclinic
_space_group_IT_number 2
_space_group_name_Hall '-P 1'
_space_group_name_H-M_alt 'P -1'
_atom_sites_solution_hydrogens geom
_audit_creation_method SHELXL-2013
_audit_update_record
;
2014-03-31 # Formatted by publCIF

;
_cell_angle_alpha 94.499(4)
_cell_angle_beta 92.879(4)
_cell_angle_gamma 90.481(4)
_cell_formula_units_Z 8
_cell_length_a 10.2004(5)
_cell_length_b 13.5681(6)
_cell_length_c 33.3943(14)
_cell_measurement_reflns_used 4208
_cell_measurement_temperature 150(1)
_cell_measurement_theta_max 25.1380
_cell_measurement_theta_min 3.3680
_cell_volume 4601.4(4)
_computing_cell_refinement
;
CrysAlisPro, Agilent Technologies,
Version 1.171.37.31 (release 14-01-2014 CrysAlis171 .NET)
(compiled Jan 14 2014,18:38:05)
;
_computing_data_collection
;
CrysAlisPro, Agilent Technologies,
Version 1.171.37.31 (release 14-01-2014 CrysAlis171 .NET)
(compiled Jan 14 2014,18:38:05)
;
_computing_data_reduction
;
CrysAlisPro, Agilent Technologies,
Version 1.171.37.31 (release 14-01-2014 CrysAlis171 .NET)
(compiled Jan 14 2014,18:38:05)
;
_computing_molecular_graphics 'Diamond 3.2i'
_computing_publication_material 'SHELXL-2013 (Sheldrick, 2013)'
_computing_structure_refinement 'SHELXL-2013 (Sheldrick, 2013)'
_computing_structure_solution
;
SUPERFLIP
L. Palatinus and G. Chapuis, J. Appl. Crystallogr., 2007, 40, 786-790.
;
_diffrn_ambient_temperature 150(1)
_diffrn_detector 'CCD plate'
_diffrn_detector_area_resol_mean 16.3990
_diffrn_detector_type Sapphire3
_diffrn_measured_fraction_theta_full 0.998
_diffrn_measured_fraction_theta_max 0.998
_diffrn_measurement_device 'four-circle diffractometer'
_diffrn_measurement_device_type 'Xcalibur, Sapphire3'
_diffrn_measurement_method \w-scans
_diffrn_radiation_monochromator graphite
_diffrn_radiation_probe x-ray
_diffrn_radiation_type MoK\a
_diffrn_radiation_wavelength 0.71073
_diffrn_reflns_av_R_equivalents 0.1208
_diffrn_reflns_av_unetI/netI 0.1685
_diffrn_reflns_Laue_measured_fraction_full 0.998
_diffrn_reflns_Laue_measured_fraction_max 0.998
_diffrn_reflns_limit_h_max 12
_diffrn_reflns_limit_h_min -12
_diffrn_reflns_limit_k_max 15
_diffrn_reflns_limit_k_min -16
_diffrn_reflns_limit_l_max 39
_diffrn_reflns_limit_l_min -39
_diffrn_reflns_number 64333
_diffrn_reflns_point_group_measured_fraction_full 0.998
_diffrn_reflns_point_group_measured_fraction_max 0.998
_diffrn_reflns_theta_full 25.000
_diffrn_reflns_theta_max 25.000
_diffrn_reflns_theta_min 2.896
_diffrn_source 'Enhance (Mo) X-ray Source'
_exptl_absorpt_coefficient_mu 0.075
_exptl_absorpt_correction_T_max 1.00000
_exptl_absorpt_correction_T_min 0.66179
_exptl_absorpt_correction_type multi-scan
_exptl_absorpt_process_details
;
CrysAlisPro, Agilent Technologies,
Version 1.171.37.31 (release 14-01-2014 CrysAlis171 .NET)
(compiled Jan 14 2014,18:38:05)
Multi-scan absorption correction using spherical harmonics,
 implemented in SCALE3 ABSPACK scaling algorithm.
;
_exptl_crystal_colour blue
_exptl_crystal_density_diffrn 1.159
_exptl_crystal_description needle
_exptl_crystal_F_000 1712
_exptl_crystal_size_max 0.700
_exptl_crystal_size_mid 0.060
_exptl_crystal_size_min 0.050
_refine_diff_density_max 0.210
_refine_diff_density_min -0.217
_refine_diff_density_rms 0.048
_refine_ls_extinction_method none
_refine_ls_goodness_of_fit_ref 0.970
_refine_ls_hydrogen_treatment constr
_refine_ls_matrix_type full
_refine_ls_number_parameters 1081
_refine_ls_number_reflns 16157
_refine_ls_number_restraints 0
_refine_ls_restrained_S_all 0.970
_refine_ls_R_factor_all 0.1904
_refine_ls_R_factor_gt 0.0696
_refine_ls_shift/su_max 0.000
_refine_ls_shift/su_mean 0.000
_refine_ls_structure_factor_coef Fsqd
_refine_ls_weighting_details 'w=1/[\s^2^(Fo^2^)+(0.0165P)^2^] where P=(Fo^2^+2Fc^2^)/3'
_refine_ls_weighting_scheme calc
_refine_ls_wR_factor_gt 0.0891
_refine_ls_wR_factor_ref 0.1201
_reflns_Friedel_coverage 0.000
_reflns_number_gt 7240
_reflns_number_total 16157
_reflns_threshold_expression 'I > 2\s(I)'
_cod_data_source_file jo5b02051_si_003.cif
_cod_data_source_block shelx
_cod_database_code 4036460
_shelx_space_group_comment
;
The symmetry employed for this shelxl refinement is uniquely defined
by the following loop, which should always be used as a source of
symmetry information in preference to the above space-group names.
They are only intended as comments.
;
_shelx_estimated_absorpt_t_min 0.949
_shelx_estimated_absorpt_t_max 0.996
_shelxl_version_number 2013-4

loop_
_space_group_symop_operation_xyz
'x, y, z'
'-x, -y, -z'

loop_
_atom_site_label
_atom_site_type_symbol
_atom_site_fract_x
_atom_site_fract_y
_atom_site_fract_z
_atom_site_U_iso_or_equiv
_atom_site_adp_type
_atom_site_occupancy
_atom_site_site_symmetry_order
_atom_site_calc_flag
_atom_site_refinement_flags_posn
_atom_site_refinement_flags_adp
O1 O 0.8841(2) 0.10080(16) 0.07790(7) 0.0429(7) Uani 1 1 d . .
C1 C 0.7574(4) 0.1196(2) 0.08745(12) 0.0393(10) Uani 1 1 d . .
C2 C 0.7253(3) 0.1273(2) 0.12606(11) 0.0345(9) Uani 1 1 d . .
H2 H 0.6363 0.1392 0.1319 0.041 Uiso 1 1 calc R U
C3 C 0.8190(3) 0.1185(2) 0.15862(11) 0.0297(9) Uani 1 1 d . .
C4 C 0.9512(3) 0.0998(2) 0.14659(11) 0.0339(9) Uani 1 1 d . .
H4 H 1.0200 0.0950 0.1666 0.041 Uiso 1 1 calc R U
C5 C 0.9781(4) 0.0891(2) 0.10769(11) 0.0357(10) Uani 1 1 d . .
C6 C 0.6718(4) 0.1343(3) 0.05015(12) 0.0484(11) Uani 1 1 d . .
C7 C 0.6802(4) 0.0401(3) 0.02109(11) 0.0641(13) Uani 1 1 d . .
H7A H 0.7714 0.0301 0.0140 0.096 Uiso 1 1 calc R U
H7B H 0.6251 0.0478 -0.0033 0.096 Uiso 1 1 calc R U
H7C H 0.6493 -0.0172 0.0342 0.096 Uiso 1 1 calc R U
C8 C 0.7234(4) 0.2241(3) 0.02992(12) 0.0824(16) Uani 1 1 d . .
H8A H 0.8147 0.2131 0.0231 0.124 Uiso 1 1 calc R U
H8B H 0.7187 0.2836 0.0484 0.124 Uiso 1 1 calc R U
H8C H 0.6696 0.2329 0.0053 0.124 Uiso 1 1 calc R U
C9 C 0.5291(4) 0.1496(3) 0.06065(12) 0.0676(13) Uani 1 1 d . .
H9A H 0.4755 0.1596 0.0361 0.101 Uiso 1 1 calc R U
H9B H 0.5234 0.2079 0.0798 0.101 Uiso 1 1 calc R U
H9C H 0.4969 0.0912 0.0728 0.101 Uiso 1 1 calc R U
C10 C 1.1071(4) 0.0610(3) 0.08966(11) 0.0434(10) Uani 1 1 d . .
C11 C 1.0894(4) -0.0439(3) 0.06867(13) 0.0780(15) Uani 1 1 d . .
H11A H 1.1714 -0.0645 0.0566 0.117 Uiso 1 1 calc R U
H11B H 1.0188 -0.0440 0.0476 0.117 Uiso 1 1 calc R U
H11C H 1.0668 -0.0901 0.0885 0.117 Uiso 1 1 calc R U
C12 C 1.2179(3) 0.0609(3) 0.12250(12) 0.0657(13) Uani 1 1 d . .
H12A H 1.3004 0.0427 0.1102 0.099 Uiso 1 1 calc R U
H12B H 1.1969 0.0129 0.1418 0.099 Uiso 1 1 calc R U
H12C H 1.2272 0.1270 0.1365 0.099 Uiso 1 1 calc R U
C13 C 1.1422(3) 0.1341(3) 0.05872(11) 0.0559(12) Uani 1 1 d . .
H13A H 1.2258 0.1152 0.0472 0.084 Uiso 1 1 calc R U
H13B H 1.1502 0.2010 0.0720 0.084 Uiso 1 1 calc R U
H13C H 1.0730 0.1324 0.0372 0.084 Uiso 1 1 calc R U
C14 C 0.7831(3) 0.1285(2) 0.19832(10) 0.0311(9) Uani 1 1 d . .
H14 H 0.6924 0.1349 0.2031 0.037 Uiso 1 1 calc R U
C15 C 0.8719(3) 0.1298(2) 0.23178(10) 0.0293(9) Uani 1 1 d . .
H15 H 0.9625 0.1273 0.2266 0.035 Uiso 1 1 calc R U
C16 C 0.8405(3) 0.1342(2) 0.27128(11) 0.0277(9) Uani 1 1 d . .
C17 C 0.9201(3) 0.1409(2) 0.30732(10) 0.0261(8) Uani 1 1 d . .
C18 C 0.8377(3) 0.1315(2) 0.33838(10) 0.0255(8) Uani 1 1 d . .
C19 C 0.7044(4) 0.1202(2) 0.32201(11) 0.0305(9) Uani 1 1 d . .
C20 C 1.0624(3) 0.1589(2) 0.31018(10) 0.0284(9) Uani 1 1 d . .
C21 C 1.1408(3) 0.1148(2) 0.33893(11) 0.0380(10) Uani 1 1 d . .
H21 H 1.1030 0.0710 0.3561 0.046 Uiso 1 1 calc R U
C22 C 1.2744(3) 0.1354(3) 0.34233(12) 0.0448(11) Uani 1 1 d . .
H22 H 1.3279 0.1048 0.3618 0.054 Uiso 1 1 calc R U
C23 C 1.3309(3) 0.1993(3) 0.31806(12) 0.0418(10) Uani 1 1 d . .
H23 H 1.4225 0.2130 0.3209 0.050 Uiso 1 1 calc R U
C24 C 1.2536(3) 0.2433(2) 0.28952(11) 0.0412(10) Uani 1 1 d . .
H24 H 1.2922 0.2872 0.2725 0.049 Uiso 1 1 calc R U
C25 C 1.1200(3) 0.2236(2) 0.28572(10) 0.0328(9) Uani 1 1 d . .
H25 H 1.0672 0.2546 0.2662 0.039 Uiso 1 1 calc R U
C26 C 0.8670(3) 0.1353(2) 0.38038(12) 0.0318(9) Uani 1 1 d . .
N1 N 0.8870(3) 0.1372(2) 0.41479(9) 0.0448(9) Uani 1 1 d . .
O2 O 0.7085(2) 0.12491(14) 0.28056(7) 0.0301(6) Uani 1 1 d . .
O3 O 0.6003(2) 0.10868(16) 0.33744(7) 0.0399(7) Uani 1 1 d . .
O4 O 0.8352(2) 0.38651(15) 0.41972(7) 0.0318(6) Uani 1 1 d . .
C27 C 0.7120(3) 0.3667(2) 0.40267(11) 0.0277(9) Uani 1 1 d . .
C28 C 0.6908(3) 0.3629(2) 0.36264(10) 0.0298(9) Uani 1 1 d . .
H28 H 0.6043 0.3491 0.3515 0.036 Uiso 1 1 calc R U
C29 C 0.7927(3) 0.3786(2) 0.33598(11) 0.0277(9) Uani 1 1 d . .
C30 C 0.9197(3) 0.3933(2) 0.35555(10) 0.0281(9) Uani 1 1 d . .
H30 H 0.9933 0.4001 0.3396 0.034 Uiso 1 1 calc R U
C31 C 0.9386(3) 0.3978(2) 0.39551(11) 0.0272(9) Uani 1 1 d . .
C32 C 0.6129(3) 0.3540(2) 0.43414(10) 0.0327(9) Uani 1 1 d . .
C33 C 0.6761(3) 0.3070(3) 0.47065(10) 0.0499(11) Uani 1 1 d . .
H33A H 0.6101 0.2996 0.4906 0.075 Uiso 1 1 calc R U
H33B H 0.7482 0.3494 0.4826 0.075 Uiso 1 1 calc R U
H33C H 0.7102 0.2418 0.4620 0.075 Uiso 1 1 calc R U
C34 C 0.5605(3) 0.4565(2) 0.44769(11) 0.0548(12) Uani 1 1 d . .
H34A H 0.4956 0.4497 0.4680 0.082 Uiso 1 1 calc R U
H34B H 0.5191 0.4863 0.4245 0.082 Uiso 1 1 calc R U
H34C H 0.6333 0.4989 0.4592 0.082 Uiso 1 1 calc R U
C35 C 0.4992(3) 0.2878(2) 0.41645(10) 0.0462(11) Uani 1 1 d . .
H35A H 0.4353 0.2805 0.4370 0.069 Uiso 1 1 calc R U
H35B H 0.5326 0.2227 0.4075 0.069 Uiso 1 1 calc R U
H35C H 0.4567 0.3179 0.3935 0.069 Uiso 1 1 calc R U
C36 C 1.0649(3) 0.4180(2) 0.42047(10) 0.0311(9) Uani 1 1 d . .
C37 C 1.0543(3) 0.5194(2) 0.44394(12) 0.0617(13) Uani 1 1 d . .
H37A H 1.1358 0.5344 0.4601 0.092 Uiso 1 1 calc R U
H37B H 0.9806 0.5182 0.4617 0.092 Uiso 1 1 calc R U
H37C H 1.0395 0.5703 0.4250 0.092 Uiso 1 1 calc R U
C38 C 1.0882(3) 0.3380(3) 0.44965(11) 0.0556(12) Uani 1 1 d . .
H38A H 1.1710 0.3517 0.4653 0.083 Uiso 1 1 calc R U
H38B H 1.0926 0.2734 0.4345 0.083 Uiso 1 1 calc R U
H38C H 1.0158 0.3376 0.4679 0.083 Uiso 1 1 calc R U
C39 C 1.1799(3) 0.4207(3) 0.39290(11) 0.0549(12) Uani 1 1 d . .
H39A H 1.2616 0.4338 0.4092 0.082 Uiso 1 1 calc R U
H39B H 1.1661 0.4732 0.3746 0.082 Uiso 1 1 calc R U
H39C H 1.1855 0.3569 0.3772 0.082 Uiso 1 1 calc R U
C40 C 0.7680(3) 0.3785(2) 0.29466(10) 0.0291(9) Uani 1 1 d . .
H40 H 0.6799 0.3685 0.2844 0.035 Uiso 1 1 calc R U
C41 C 0.8647(3) 0.3923(2) 0.26700(10) 0.0301(9) Uani 1 1 d . .
H41 H 0.9513 0.4050 0.2781 0.036 Uiso 1 1 calc R U
C42 C 0.8493(3) 0.3898(2) 0.22626(11) 0.0306(9) Uani 1 1 d . .
C43 C 0.9428(4) 0.3917(2) 0.19670(11) 0.0315(9) Uani 1 1 d . .
C44 C 0.8759(4) 0.3760(2) 0.15972(11) 0.0382(10) Uani 1 1 d . .
C45 C 0.7364(4) 0.3662(2) 0.16615(12) 0.0402(10) Uani 1 1 d . .
C46 C 1.0869(4) 0.4037(2) 0.20372(11) 0.0341(9) Uani 1 1 d . .
C47 C 1.1705(4) 0.3414(2) 0.18197(11) 0.0419(10) Uani 1 1 d . .
H47 H 1.1344 0.2921 0.1627 0.050 Uiso 1 1 calc R U
C48 C 1.3054(4) 0.3505(3) 0.18820(12) 0.0493(11) Uani 1 1 d . .
H48 H 1.3614 0.3073 0.1735 0.059 Uiso 1 1 calc R U
C49 C 1.3582(4) 0.4230(3) 0.21596(13) 0.0508(11) Uani 1 1 d . .
H49 H 1.4507 0.4295 0.2202 0.061 Uiso 1 1 calc R U
C50 C 1.2769(4) 0.4861(3) 0.23764(12) 0.0479(11) Uani 1 1 d . .
H50 H 1.3138 0.5358 0.2566 0.057 Uiso 1 1 calc R U
C51 C 1.1408(4) 0.4766(2) 0.23168(11) 0.0399(10) Uani 1 1 d . .
H51 H 1.0850 0.5196 0.2466 0.048 Uiso 1 1 calc R U
C52 C 0.9260(4) 0.3723(3) 0.12077(13) 0.0476(11) Uani 1 1 d . .
N2 N 0.9711(3) 0.3691(2) 0.08974(10) 0.0648(11) Uani 1 1 d . .
O5 O 0.7241(2) 0.37500(15) 0.20769(7) 0.0374(6) Uani 1 1 d . .
O6 O 0.6396(2) 0.35342(17) 0.14350(8) 0.0523(8) Uani 1 1 d . .
O7 O 0.6426(2) 0.59994(16) 0.07779(7) 0.0399(6) Uani 1 1 d . .
C53 C 0.5583(3) 0.5898(2) 0.10793(11) 0.0350(9) Uani 1 1 d . .
C54 C 0.6018(3) 0.5999(2) 0.14656(10) 0.0317(9) Uani 1 1 d . .
H54 H 0.5409 0.5949 0.1669 0.038 Uiso 1 1 calc R U
C55 C 0.7380(3) 0.6181(2) 0.15800(11) 0.0297(9) Uani 1 1 d . .
C56 C 0.8203(3) 0.6261(2) 0.12518(11) 0.0343(9) Uani 1 1 d . .
H56 H 0.9119 0.6367 0.1307 0.041 Uiso 1 1 calc R U
C57 C 0.7737(4) 0.6194(2) 0.08681(12) 0.0357(9) Uani 1 1 d . .
C58 C 0.4222(3) 0.5624(3) 0.09054(11) 0.0415(10) Uani 1 1 d . .
C59 C 0.4271(4) 0.4570(3) 0.07058(12) 0.0684(14) Uani 1 1 d . .
H59A H 0.3399 0.4373 0.0589 0.103 Uiso 1 1 calc R U
H59B H 0.4544 0.4116 0.0908 0.103 Uiso 1 1 calc R U
H59C H 0.4902 0.4546 0.0493 0.103 Uiso 1 1 calc R U
C60 C 0.3224(3) 0.5662(3) 0.12338(12) 0.0624(13) Uani 1 1 d . .
H60A H 0.2350 0.5487 0.1113 0.094 Uiso 1 1 calc R U
H60B H 0.3211 0.6331 0.1367 0.094 Uiso 1 1 calc R U
H60C H 0.3473 0.5192 0.1432 0.094 Uiso 1 1 calc R U
C61 C 0.3801(3) 0.6347(3) 0.05909(11) 0.0526(12) Uani 1 1 d . .
H61A H 0.2916 0.6170 0.0479 0.079 Uiso 1 1 calc R U
H61B H 0.4416 0.6309 0.0374 0.079 Uiso 1 1 calc R U
H61C H 0.3802 0.7022 0.0719 0.079 Uiso 1 1 calc R U
C62 C 0.8449(4) 0.6310(3) 0.04896(11) 0.0444(10) Uani 1 1 d . .
C63 C 0.8253(3) 0.5369(3) 0.02054(11) 0.0598(12) Uani 1 1 d . .
H63A H 0.8712 0.5444 -0.0041 0.090 Uiso 1 1 calc R U
H63B H 0.7314 0.5260 0.0138 0.090 Uiso 1 1 calc R U
H63C H 0.8607 0.4802 0.0338 0.090 Uiso 1 1 calc R U
C64 C 0.9921(3) 0.6485(3) 0.05898(12) 0.0629(13) Uani 1 1 d . .
H64A H 1.0371 0.6560 0.0341 0.094 Uiso 1 1 calc R U
H64B H 1.0283 0.5920 0.0722 0.094 Uiso 1 1 calc R U
H64C H 1.0049 0.7087 0.0770 0.094 Uiso 1 1 calc R U
C65 C 0.7880(4) 0.7198(3) 0.02846(12) 0.0753(14) Uani 1 1 d . .
H65A H 0.8335 0.7281 0.0038 0.113 Uiso 1 1 calc R U
H65B H 0.8001 0.7797 0.0467 0.113 Uiso 1 1 calc R U
H65C H 0.6942 0.7084 0.0218 0.113 Uiso 1 1 calc R U
C66 C 0.7892(3) 0.6273(2) 0.19752(10) 0.0313(9) Uani 1 1 d . .
H66 H 0.8819 0.6331 0.2017 0.038 Uiso 1 1 calc R U
C67 C 0.7146(3) 0.6288(2) 0.23142(10) 0.0296(9) Uani 1 1 d . .
H67 H 0.6219 0.6261 0.2267 0.035 Uiso 1 1 calc R U
C68 C 0.7602(3) 0.6337(2) 0.27074(11) 0.0291(9) Uani 1 1 d . .
C69 C 0.6942(3) 0.6408(2) 0.30707(10) 0.0262(8) Uani 1 1 d . .
C70 C 0.7874(3) 0.6308(2) 0.33774(10) 0.0257(9) Uani 1 1 d . .
C71 C 0.9148(4) 0.6198(2) 0.32078(11) 0.0326(9) Uani 1 1 d . .
C72 C 0.5535(3) 0.6591(2) 0.31083(10) 0.0276(9) Uani 1 1 d . .
C73 C 0.4832(3) 0.6168(2) 0.33982(11) 0.0387(10) Uani 1 1 d . .
H73 H 0.5256 0.5728 0.3569 0.046 Uiso 1 1 calc R U
C74 C 0.3516(4) 0.6380(3) 0.34402(12) 0.0487(11) Uani 1 1 d . .
H74 H 0.3044 0.6087 0.3639 0.058 Uiso 1 1 calc R U
C75 C 0.2891(3) 0.7022(3) 0.31917(12) 0.0459(11) Uani 1 1 d . .
H75 H 0.1991 0.7171 0.3222 0.055 Uiso 1 1 calc R U
C76 C 0.3570(3) 0.7443(2) 0.29023(11) 0.0394(10) Uani 1 1 d . .
H76 H 0.3137 0.7880 0.2732 0.047 Uiso 1 1 calc R U
C77 C 0.4875(3) 0.7233(2) 0.28579(10) 0.0312(9) Uani 1 1 d . .
H77 H 0.5336 0.7525 0.2656 0.037 Uiso 1 1 calc R U
C78 C 0.7740(3) 0.6342(2) 0.37996(12) 0.0306(9) Uani 1 1 d . .
N3 N 0.7644(3) 0.6358(2) 0.41434(9) 0.0438(9) Uani 1 1 d . .
O8 O 0.8949(2) 0.62453(15) 0.27951(7) 0.0319(6) Uani 1 1 d . .
O9 O 1.0235(2) 0.60867(16) 0.33592(7) 0.0412(7) Uani 1 1 d . .
O10 O 0.8220(2) 0.88742(15) 0.42085(6) 0.0298(6) Uani 1 1 d . .
C79 C 0.7094(3) 0.8979(2) 0.39716(11) 0.0273(9) Uani 1 1 d . .
C80 C 0.7123(3) 0.8938(2) 0.35702(10) 0.0291(9) Uani 1 1 d . .
H80 H 0.6326 0.9001 0.3415 0.035 Uiso 1 1 calc R U
C81 C 0.8320(3) 0.8802(2) 0.33689(10) 0.0267(9) Uani 1 1 d . .
C82 C 0.9436(3) 0.8646(2) 0.36297(10) 0.0272(9) Uani 1 1 d . .
H82 H 1.0253 0.8512 0.3514 0.033 Uiso 1 1 calc R U
C83 C 0.9384(3) 0.8680(2) 0.40302(11) 0.0280(9) Uani 1 1 d . .
C84 C 0.5939(3) 0.9170(2) 0.42315(11) 0.0330(9) Uani 1 1 d . .
C85 C 0.4689(3) 0.9273(3) 0.39672(11) 0.0572(12) Uani 1 1 d . .
H85A H 0.3945 0.9397 0.4138 0.086 Uiso 1 1 calc R U
H85B H 0.4527 0.8661 0.3795 0.086 Uiso 1 1 calc R U
H85C H 0.4794 0.9826 0.3799 0.086 Uiso 1 1 calc R U
C86 C 0.6177(3) 1.0128(2) 0.44949(11) 0.0579(12) Uani 1 1 d . .
H86A H 0.5428 1.0253 0.4663 0.087 Uiso 1 1 calc R U
H86B H 0.6281 1.0676 0.4324 0.087 Uiso 1 1 calc R U
H86C H 0.6976 1.0071 0.4667 0.087 Uiso 1 1 calc R U
C87 C 0.5758(3) 0.8308(3) 0.44951(12) 0.0667(13) Uani 1 1 d . .
H87A H 0.5006 0.8437 0.4662 0.100 Uiso 1 1 calc R U
H87B H 0.6552 0.8242 0.4668 0.100 Uiso 1 1 calc R U
H87C H 0.5600 0.7695 0.4323 0.100 Uiso 1 1 calc R U
C88 C 1.0490(3) 0.8576(2) 0.43421(10) 0.0322(9) Uani 1 1 d . .
C89 C 1.0002(3) 0.8069(2) 0.47003(10) 0.0418(10) Uani 1 1 d . .
H89A H 1.0729 0.8014 0.4900 0.063 Uiso 1 1 calc R U
H89B H 0.9661 0.7408 0.4609 0.063 Uiso 1 1 calc R U
H89C H 0.9301 0.8462 0.4822 0.063 Uiso 1 1 calc R U
C90 C 1.1582(3) 0.7958(2) 0.41561(10) 0.0434(10) Uani 1 1 d . .
H90A H 1.2301 0.7897 0.4358 0.065 Uiso 1 1 calc R U
H90B H 1.1909 0.8282 0.3928 0.065 Uiso 1 1 calc R U
H90C H 1.1236 0.7299 0.4063 0.065 Uiso 1 1 calc R U
C91 C 1.1017(3) 0.9616(2) 0.44862(11) 0.0481(11) Uani 1 1 d . .
H91A H 1.1737 0.9563 0.4689 0.072 Uiso 1 1 calc R U
H91B H 1.0311 1.0008 0.4604 0.072 Uiso 1 1 calc R U
H91C H 1.1340 0.9940 0.4257 0.072 Uiso 1 1 calc R U
C92 C 0.8404(3) 0.8799(2) 0.29538(10) 0.0293(9) Uani 1 1 d . .
H92 H 0.9243 0.8702 0.2847 0.035 Uiso 1 1 calc R U
C93 C 0.7340(3) 0.8928(2) 0.26830(10) 0.0294(9) Uani 1 1 d . .
H93 H 0.6516 0.9050 0.2797 0.035 Uiso 1 1 calc R U
C94 C 0.7352(3) 0.8900(2) 0.22745(11) 0.0306(9) Uani 1 1 d . .
C95 C 0.6332(4) 0.8915(2) 0.19719(10) 0.0305(9) Uani 1 1 d . .
C96 C 0.6888(4) 0.8749(2) 0.16060(11) 0.0360(10) Uani 1 1 d . .
C97 C 0.8302(4) 0.8648(2) 0.16744(12) 0.0401(10) Uani 1 1 d . .
C98 C 0.4923(4) 0.9032(3) 0.20430(11) 0.0346(9) Uani 1 1 d . .
C99 C 0.4004(4) 0.8409(2) 0.18243(11) 0.0425(10) Uani 1 1 d . .
H99 H 0.4294 0.7916 0.1632 0.051 Uiso 1 1 calc R U
C100 C 0.2677(4) 0.8500(3) 0.18833(12) 0.0487(11) Uani 1 1 d . .
H100 H 0.2064 0.8066 0.1735 0.058 Uiso 1 1 calc R U
C101 C 0.2242(4) 0.9223(3) 0.21589(13) 0.0506(11) Uani 1 1 d . .
H101 H 0.1330 0.9288 0.2199 0.061 Uiso 1 1 calc R U
C102 C 0.3139(4) 0.9854(3) 0.23767(12) 0.0471(11) Uani 1 1 d . .
H102 H 0.2841 1.0352 0.2566 0.057 Uiso 1 1 calc R U
C103 C 0.4465(4) 0.9759(2) 0.23196(11) 0.0394(10) Uani 1 1 d . .
H103 H 0.5073 1.0194 0.2470 0.047 Uiso 1 1 calc R U
C104 C 0.6258(4) 0.8708(3) 0.12154(12) 0.0450(11) Uani 1 1 d . .
N4 N 0.5717(3) 0.8666(2) 0.09046(10) 0.0660(11) Uani 1 1 d . .
O11 O 0.8549(2) 0.87496(15) 0.20912(7) 0.0348(6) Uani 1 1 d . .
O12 O 0.9185(2) 0.85154(17) 0.14493(8) 0.0527(8) Uani 1 1 d . .

loop_
_atom_site_aniso_label
_atom_site_aniso_U_11
_atom_site_aniso_U_22
_atom_site_aniso_U_33
_atom_site_aniso_U_23
_atom_site_aniso_U_13
_atom_site_aniso_U_12
O1 0.0523(18) 0.0524(17) 0.0243(17) 0.0056(13) 0.0027(14) -0.0029(14)
C1 0.048(3) 0.034(2) 0.035(3) 0.0027(19) 0.000(2) -0.010(2)
C2 0.036(2) 0.037(2) 0.029(3) -0.0015(18) -0.002(2) -0.0041(17)
C3 0.038(2) 0.024(2) 0.028(2) 0.0035(17) 0.0003(19) -0.0015(17)
C4 0.040(2) 0.035(2) 0.027(3) 0.0033(18) 0.0026(19) -0.0015(18)
C5 0.044(3) 0.031(2) 0.032(3) 0.0049(19) -0.001(2) -0.0008(18)
C6 0.055(3) 0.062(3) 0.028(3) 0.009(2) -0.010(2) -0.012(2)
C7 0.072(3) 0.090(3) 0.028(3) 0.000(2) -0.006(2) -0.019(3)
C8 0.089(4) 0.095(4) 0.066(4) 0.051(3) -0.031(3) -0.030(3)
C9 0.067(3) 0.092(4) 0.043(3) 0.008(3) -0.018(3) 0.003(3)
C10 0.054(3) 0.044(3) 0.034(3) 0.007(2) 0.011(2) 0.006(2)
C11 0.114(4) 0.049(3) 0.075(4) -0.001(3) 0.054(3) 0.005(3)
C12 0.057(3) 0.091(3) 0.054(3) 0.023(3) 0.022(2) 0.034(2)
C13 0.056(3) 0.064(3) 0.051(3) 0.021(2) 0.015(2) 0.004(2)
C14 0.035(2) 0.031(2) 0.028(2) 0.0039(17) -0.0004(19) -0.0017(17)
C15 0.031(2) 0.027(2) 0.030(2) 0.0019(17) 0.0043(18) -0.0010(16)
C16 0.027(2) 0.023(2) 0.034(3) 0.0050(17) 0.0045(19) -0.0010(16)
C17 0.031(2) 0.023(2) 0.024(2) 0.0003(16) 0.0013(18) -0.0008(16)
C18 0.034(2) 0.022(2) 0.020(2) 0.0002(16) 0.0000(18) 0.0010(16)
C19 0.040(3) 0.019(2) 0.032(3) 0.0010(17) 0.002(2) 0.0027(18)
C20 0.025(2) 0.030(2) 0.029(2) 0.0008(18) -0.0021(18) 0.0012(17)
C21 0.039(3) 0.034(2) 0.041(3) 0.0058(19) -0.001(2) -0.0020(19)
C22 0.036(3) 0.045(3) 0.053(3) 0.014(2) -0.008(2) 0.006(2)
C23 0.028(2) 0.044(3) 0.052(3) -0.003(2) 0.000(2) -0.0007(19)
C24 0.038(3) 0.035(2) 0.051(3) 0.005(2) 0.003(2) -0.0001(19)
C25 0.032(2) 0.031(2) 0.035(2) 0.0029(18) 0.0002(19) 0.0019(18)
C26 0.032(2) 0.024(2) 0.041(3) 0.007(2) 0.008(2) -0.0016(16)
N1 0.053(2) 0.050(2) 0.032(2) 0.0079(17) 0.0039(18) -0.0026(16)
O2 0.0278(15) 0.0326(14) 0.0302(16) 0.0038(11) 0.0011(12) -0.0014(11)
O3 0.0323(16) 0.0472(17) 0.0420(18) 0.0097(13) 0.0102(13) -0.0011(12)
O4 0.0312(15) 0.0363(15) 0.0273(16) 0.0010(11) -0.0005(12) -0.0020(11)
C27 0.023(2) 0.025(2) 0.035(3) 0.0032(17) 0.0013(18) 0.0011(16)
C28 0.029(2) 0.035(2) 0.025(2) 0.0049(17) 0.0014(18) -0.0002(16)
C29 0.034(2) 0.0162(19) 0.032(2) 0.0012(16) 0.0022(19) -0.0006(16)
C30 0.032(2) 0.029(2) 0.023(2) 0.0018(16) 0.0051(18) -0.0016(16)
C31 0.026(2) 0.024(2) 0.032(2) 0.0020(17) 0.0029(18) -0.0024(16)
C32 0.030(2) 0.039(2) 0.028(2) -0.0031(18) 0.0035(18) -0.0046(18)
C33 0.039(3) 0.075(3) 0.036(3) 0.015(2) -0.001(2) -0.009(2)
C34 0.058(3) 0.051(3) 0.056(3) -0.004(2) 0.028(2) 0.005(2)
C35 0.036(2) 0.061(3) 0.042(3) 0.001(2) 0.007(2) -0.005(2)
C36 0.032(2) 0.029(2) 0.031(2) 0.0019(18) -0.0049(18) -0.0007(17)
C37 0.052(3) 0.051(3) 0.075(3) -0.021(2) -0.020(2) -0.002(2)
C38 0.049(3) 0.064(3) 0.055(3) 0.031(2) -0.023(2) -0.010(2)
C39 0.030(2) 0.077(3) 0.059(3) 0.018(2) -0.004(2) -0.003(2)
C40 0.033(2) 0.026(2) 0.028(2) 0.0010(17) 0.0011(18) 0.0022(16)
C41 0.040(2) 0.020(2) 0.030(3) 0.0014(17) -0.0024(19) 0.0037(16)
C42 0.040(3) 0.021(2) 0.031(3) 0.0012(17) -0.003(2) 0.0003(17)
C43 0.051(3) 0.017(2) 0.027(2) 0.0043(17) 0.004(2) 0.0036(17)
C44 0.052(3) 0.035(2) 0.029(3) 0.0053(19) 0.003(2) 0.0050(19)
C45 0.066(3) 0.025(2) 0.028(3) -0.0045(18) -0.004(2) 0.012(2)
C46 0.048(3) 0.031(2) 0.025(2) 0.0061(18) 0.0051(19) 0.0039(19)
C47 0.058(3) 0.035(2) 0.033(3) 0.0028(19) 0.009(2) 0.002(2)
C48 0.057(3) 0.052(3) 0.042(3) 0.011(2) 0.014(2) 0.011(2)
C49 0.044(3) 0.058(3) 0.053(3) 0.017(2) 0.012(2) -0.002(2)
C50 0.055(3) 0.045(3) 0.045(3) 0.005(2) 0.003(2) -0.004(2)
C51 0.048(3) 0.036(2) 0.037(3) 0.0029(19) 0.009(2) 0.0026(19)
C52 0.066(3) 0.042(3) 0.034(3) 0.001(2) 0.000(2) 0.009(2)
N2 0.088(3) 0.072(3) 0.037(3) 0.009(2) 0.012(2) 0.020(2)
O5 0.0464(17) 0.0316(15) 0.0331(18) -0.0009(12) -0.0041(13) 0.0013(12)
O6 0.060(2) 0.0531(18) 0.0410(19) -0.0018(14) -0.0172(15) 0.0095(14)
O7 0.0476(18) 0.0472(17) 0.0247(16) 0.0047(12) -0.0025(13) 0.0021(13)
C53 0.044(3) 0.030(2) 0.031(3) 0.0058(18) 0.002(2) 0.0011(18)
C54 0.044(3) 0.030(2) 0.021(2) 0.0035(17) 0.0049(19) -0.0020(17)
C55 0.036(2) 0.021(2) 0.031(3) -0.0018(17) 0.0004(19) 0.0001(17)
C56 0.036(2) 0.035(2) 0.032(3) 0.0036(18) 0.002(2) 0.0053(17)
C57 0.042(3) 0.029(2) 0.037(3) 0.0057(19) 0.002(2) 0.0042(18)
C58 0.042(3) 0.044(3) 0.037(3) 0.006(2) -0.011(2) -0.003(2)
C59 0.079(3) 0.051(3) 0.071(4) -0.001(2) -0.032(3) -0.001(2)
C60 0.050(3) 0.085(3) 0.053(3) 0.016(3) -0.005(2) -0.021(2)
C61 0.049(3) 0.060(3) 0.050(3) 0.015(2) -0.008(2) 0.003(2)
C62 0.051(3) 0.054(3) 0.031(3) 0.009(2) 0.013(2) 0.008(2)
C63 0.062(3) 0.087(3) 0.028(3) -0.009(2) 0.004(2) 0.014(2)
C64 0.059(3) 0.084(3) 0.048(3) 0.008(2) 0.018(2) -0.007(2)
C65 0.086(4) 0.088(4) 0.060(3) 0.037(3) 0.024(3) 0.027(3)
C66 0.034(2) 0.031(2) 0.028(2) -0.0023(17) 0.0044(19) 0.0002(17)
C67 0.030(2) 0.028(2) 0.031(2) 0.0004(17) -0.0009(18) -0.0012(16)
C68 0.029(2) 0.027(2) 0.030(3) 0.0008(17) -0.0013(19) 0.0006(16)
C69 0.035(2) 0.017(2) 0.027(2) 0.0038(16) 0.0007(19) -0.0012(16)
C70 0.033(2) 0.020(2) 0.023(2) -0.0005(16) -0.0015(18) -0.0001(16)
C71 0.036(3) 0.026(2) 0.035(3) 0.0010(18) -0.002(2) -0.0043(18)
C72 0.028(2) 0.025(2) 0.029(2) -0.0003(17) 0.0055(18) 0.0007(17)
C73 0.039(3) 0.039(2) 0.039(3) 0.0084(19) 0.006(2) -0.0007(19)
C74 0.042(3) 0.058(3) 0.048(3) 0.010(2) 0.017(2) -0.007(2)
C75 0.028(2) 0.055(3) 0.055(3) -0.002(2) 0.008(2) 0.001(2)
C76 0.034(2) 0.043(2) 0.041(3) 0.005(2) -0.001(2) 0.0034(19)
C77 0.028(2) 0.031(2) 0.035(2) 0.0068(18) 0.0030(18) -0.0019(17)
C78 0.033(2) 0.022(2) 0.036(3) -0.0007(19) -0.006(2) 0.0040(16)
N3 0.052(2) 0.047(2) 0.032(2) 0.0019(17) -0.0014(18) 0.0040(15)
O8 0.0317(15) 0.0354(15) 0.0284(16) 0.0020(12) 0.0000(12) 0.0008(11)
O9 0.0294(16) 0.0461(17) 0.0484(19) 0.0106(13) -0.0068(13) 0.0007(12)
O10 0.0290(15) 0.0377(15) 0.0227(15) 0.0026(11) 0.0010(12) 0.0003(11)
C79 0.020(2) 0.028(2) 0.034(3) 0.0014(17) -0.0004(18) -0.0009(16)
C80 0.030(2) 0.029(2) 0.029(2) 0.0071(17) 0.0003(18) -0.0015(16)
C81 0.032(2) 0.018(2) 0.030(2) 0.0025(16) 0.0036(19) -0.0026(16)
C82 0.019(2) 0.031(2) 0.032(2) 0.0023(17) 0.0033(17) 0.0003(15)
C83 0.030(2) 0.025(2) 0.029(3) 0.0014(17) -0.0001(18) -0.0028(16)
C84 0.029(2) 0.034(2) 0.037(3) 0.0017(19) 0.0069(19) 0.0028(17)
C85 0.034(3) 0.084(3) 0.056(3) 0.010(2) 0.014(2) 0.003(2)
C86 0.051(3) 0.059(3) 0.061(3) -0.026(2) 0.024(2) 0.000(2)
C87 0.071(3) 0.065(3) 0.072(4) 0.027(3) 0.039(3) 0.014(2)
C88 0.033(2) 0.038(2) 0.025(2) 0.0033(18) -0.0049(18) 0.0002(18)
C89 0.044(2) 0.051(3) 0.031(3) 0.0160(19) -0.0040(19) 0.0046(19)
C90 0.034(2) 0.055(3) 0.041(3) 0.003(2) -0.004(2) 0.0085(19)
C91 0.050(3) 0.049(3) 0.042(3) -0.002(2) -0.015(2) -0.007(2)
C92 0.030(2) 0.028(2) 0.029(2) -0.0027(17) 0.0014(18) -0.0022(16)
C93 0.037(2) 0.022(2) 0.029(2) -0.0017(17) 0.0032(19) -0.0043(16)
C94 0.034(2) 0.026(2) 0.033(3) -0.0006(18) 0.010(2) -0.0026(17)
C95 0.049(3) 0.022(2) 0.020(2) 0.0037(17) -0.006(2) -0.0038(18)
C96 0.054(3) 0.029(2) 0.024(3) 0.0000(18) -0.004(2) -0.0033(19)
C97 0.067(3) 0.025(2) 0.029(3) 0.0036(19) 0.005(2) -0.012(2)
C98 0.043(3) 0.030(2) 0.031(3) 0.0060(18) -0.008(2) -0.0012(19)
C99 0.053(3) 0.040(3) 0.034(3) 0.0024(19) -0.009(2) -0.003(2)
C100 0.050(3) 0.046(3) 0.048(3) 0.008(2) -0.013(2) -0.009(2)
C101 0.041(3) 0.056(3) 0.057(3) 0.021(2) -0.003(2) 0.006(2)
C102 0.050(3) 0.044(3) 0.047(3) 0.005(2) -0.004(2) 0.005(2)
C103 0.045(3) 0.038(2) 0.034(3) 0.0039(19) -0.008(2) -0.006(2)
C104 0.067(3) 0.036(2) 0.031(3) 0.002(2) 0.000(2) -0.012(2)
N4 0.089(3) 0.073(3) 0.034(2) 0.004(2) -0.010(2) -0.015(2)
O11 0.0448(17) 0.0347(15) 0.0247(16) 0.0011(12) 0.0032(13) -0.0054(12)
O12 0.066(2) 0.0520(18) 0.041(2) -0.0010(14) 0.0212(16) -0.0092(14)

loop_
_atom_type_symbol
_atom_type_description
_atom_type_scat_dispersion_real
_atom_type_scat_dispersion_imag
_atom_type_scat_source
C C 0.0033 0.0016 'International Tables Vol C Tables 4.2.6.8 and 6.1.1.4'
H H 0.0000 0.0000 'International Tables Vol C Tables 4.2.6.8 and 6.1.1.4'
N N 0.0061 0.0033 'International Tables Vol C Tables 4.2.6.8 and 6.1.1.4'
O O 0.0106 0.0060 'International Tables Vol C Tables 4.2.6.8 and 6.1.1.4'

loop_
_geom_angle_atom_site_label_1
_geom_angle_atom_site_label_2
_geom_angle_atom_site_label_3
_geom_angle
C5 O1 C1 120.0(3)
C2 C1 O1 120.2(3)
C2 C1 C6 128.8(4)
O1 C1 C6 111.0(3)
C1 C2 C3 122.8(3)
C1 C2 H2 118.6
C3 C2 H2 118.6
C14 C3 C2 121.4(3)
C14 C3 C4 124.2(3)
C2 C3 C4 114.4(3)
C5 C4 C3 120.9(3)
C5 C4 H4 119.5
C3 C4 H4 119.5
C4 C5 O1 121.7(3)
C4 C5 C10 128.1(3)
O1 C5 C10 110.2(3)
C1 C6 C9 110.8(3)
C1 C6 C8 109.2(3)
C9 C6 C8 110.4(3)
C1 C6 C7 108.0(3)
C9 C6 C7 109.0(3)
C8 C6 C7 109.6(3)
C6 C7 H7A 109.5
C6 C7 H7B 109.5
H7A C7 H7B 109.5
C6 C7 H7C 109.5
H7A C7 H7C 109.5
H7B C7 H7C 109.5
C6 C8 H8A 109.5
C6 C8 H8B 109.5
H8A C8 H8B 109.5
C6 C8 H8C 109.5
H8A C8 H8C 109.5
H8B C8 H8C 109.5
C6 C9 H9A 109.5
C6 C9 H9B 109.5
H9A C9 H9B 109.5
C6 C9 H9C 109.5
H9A C9 H9C 109.5
H9B C9 H9C 109.5
C5 C10 C12 110.8(3)
C5 C10 C13 110.1(3)
C12 C10 C13 109.4(3)
C5 C10 C11 107.3(3)
C12 C10 C11 109.3(3)
C13 C10 C11 109.8(3)
C10 C11 H11A 109.5
C10 C11 H11B 109.5
H11A C11 H11B 109.5
C10 C11 H11C 109.5
H11A C11 H11C 109.5
H11B C11 H11C 109.5
C10 C12 H12A 109.5
C10 C12 H12B 109.5
H12A C12 H12B 109.5
C10 C12 H12C 109.5
H12A C12 H12C 109.5
H12B C12 H12C 109.5
C10 C13 H13A 109.5
C10 C13 H13B 109.5
H13A C13 H13B 109.5
C10 C13 H13C 109.5
H13A C13 H13C 109.5
H13B C13 H13C 109.5
C3 C14 C15 124.3(3)
C3 C14 H14 117.9
C15 C14 H14 117.9
C16 C15 C14 126.2(3)
C16 C15 H15 116.9
C14 C15 H15 116.9
C15 C16 O2 119.2(3)
C15 C16 C17 131.5(3)
O2 C16 C17 109.2(3)
C18 C17 C16 107.0(3)
C18 C17 C20 127.7(3)
C16 C17 C20 125.3(3)
C17 C18 C26 129.8(3)
C17 C18 C19 109.0(3)
C26 C18 C19 121.2(3)
O3 C19 O2 120.6(3)
O3 C19 C18 132.6(4)
O2 C19 C18 106.9(3)
C25 C20 C21 119.1(3)
C25 C20 C17 120.8(3)
C21 C20 C17 120.1(3)
C22 C21 C20 119.5(3)
C22 C21 H21 120.2
C20 C21 H21 120.2
C23 C22 C21 121.2(3)
C23 C22 H22 119.4
C21 C22 H22 119.4
C22 C23 C24 119.6(3)
C22 C23 H23 120.2
C24 C23 H23 120.2
C23 C24 C25 120.0(3)
C23 C24 H24 120.0
C25 C24 H24 120.0
C24 C25 C20 120.6(3)
C24 C25 H25 119.7
C20 C25 H25 119.7
N1 C26 C18 177.8(4)
C19 O2 C16 108.0(3)
C27 O4 C31 119.7(3)
C28 C27 O4 120.3(3)
C28 C27 C32 128.0(3)
O4 C27 C32 111.7(3)
C27 C28 C29 122.7(3)
C27 C28 H28 118.7
C29 C28 H28 118.7
C40 C29 C30 124.0(3)
C40 C29 C28 122.0(3)
C30 C29 C28 114.1(3)
C31 C30 C29 122.2(3)
C31 C30 H30 118.9
C29 C30 H30 118.9
C30 C31 O4 120.9(3)
C30 C31 C36 128.3(3)
O4 C31 C36 110.8(3)
C27 C32 C35 110.1(3)
C27 C32 C33 111.0(3)
C35 C32 C33 108.7(3)
C27 C32 C34 108.3(3)
C35 C32 C34 109.4(3)
C33 C32 C34 109.4(3)
C32 C33 H33A 109.5
C32 C33 H33B 109.5
H33A C33 H33B 109.5
C32 C33 H33C 109.5
H33A C33 H33C 109.5
H33B C33 H33C 109.5
C32 C34 H34A 109.5
C32 C34 H34B 109.5
H34A C34 H34B 109.5
C32 C34 H34C 109.5
H34A C34 H34C 109.5
H34B C34 H34C 109.5
C32 C35 H35A 109.5
C32 C35 H35B 109.5
H35A C35 H35B 109.5
C32 C35 H35C 109.5
H35A C35 H35C 109.5
H35B C35 H35C 109.5
C31 C36 C38 110.5(3)
C31 C36 C39 109.7(3)
C38 C36 C39 109.5(3)
C31 C36 C37 108.1(3)
C38 C36 C37 110.0(3)
C39 C36 C37 109.0(3)
C36 C37 H37A 109.5
C36 C37 H37B 109.5
H37A C37 H37B 109.5
C36 C37 H37C 109.5
H37A C37 H37C 109.5
H37B C37 H37C 109.5
C36 C38 H38A 109.5
C36 C38 H38B 109.5
H38A C38 H38B 109.5
C36 C38 H38C 109.5
H38A C38 H38C 109.5
H38B C38 H38C 109.5
C36 C39 H39A 109.5
C36 C39 H39B 109.5
H39A C39 H39B 109.5
C36 C39 H39C 109.5
H39A C39 H39C 109.5
H39B C39 H39C 109.5
C29 C40 C41 124.4(3)
C29 C40 H40 117.8
C41 C40 H40 117.8
C42 C41 C40 127.9(3)
C42 C41 H41 116.1
C40 C41 H41 116.1
C41 C42 O5 119.5(3)
C41 C42 C43 130.8(3)
O5 C42 C43 109.5(3)
C44 C43 C42 107.2(3)
C44 C43 C46 126.0(3)
C42 C43 C46 126.7(3)
C43 C44 C52 128.9(4)
C43 C44 C45 108.6(3)
C52 C44 C45 122.5(4)
O6 C45 O5 120.3(4)
O6 C45 C44 133.3(4)
O5 C45 C44 106.5(3)
C47 C46 C51 119.2(3)
C47 C46 C43 119.6(3)
C51 C46 C43 121.1(3)
C48 C47 C46 120.8(3)
C48 C47 H47 119.6
C46 C47 H47 119.6
C49 C48 C47 119.7(4)
C49 C48 H48 120.1
C47 C48 H48 120.1
C48 C49 C50 120.4(4)
C48 C49 H49 119.8
C50 C49 H49 119.8
C49 C50 C51 120.1(4)
C49 C50 H50 120.0
C51 C50 H50 120.0
C46 C51 C50 119.8(3)
C46 C51 H51 120.1
C50 C51 H51 120.1
N2 C52 C44 177.5(5)
C45 O5 C42 108.2(3)
C53 O7 C57 120.3(3)
C54 C53 O7 120.7(3)
C54 C53 C58 128.8(3)
O7 C53 C58 110.5(3)
C53 C54 C55 121.8(3)
C53 C54 H54 119.1
C55 C54 H54 119.1
C66 C55 C56 121.1(3)
C66 C55 C54 124.4(3)
C56 C55 C54 114.6(3)
C57 C56 C55 122.6(3)
C57 C56 H56 118.7
C55 C56 H56 118.7
C56 C57 O7 120.0(3)
C56 C57 C62 129.5(4)
O7 C57 C62 110.5(3)
C53 C58 C60 111.2(3)
C53 C58 C59 107.7(3)
C60 C58 C59 109.4(3)
C53 C58 C61 109.6(3)
C60 C58 C61 108.9(3)
C59 C58 C61 110.0(3)
C58 C59 H59A 109.5
C58 C59 H59B 109.5
H59A C59 H59B 109.5
C58 C59 H59C 109.5
H59A C59 H59C 109.5
H59B C59 H59C 109.5
C58 C60 H60A 109.5
C58 C60 H60B 109.5
H60A C60 H60B 109.5
C58 C60 H60C 109.5
H60A C60 H60C 109.5
H60B C60 H60C 109.5
C58 C61 H61A 109.5
C58 C61 H61B 109.5
H61A C61 H61B 109.5
C58 C61 H61C 109.5
H61A C61 H61C 109.5
H61B C61 H61C 109.5
C57 C62 C64 110.4(3)
C57 C62 C63 109.4(3)
C64 C62 C63 109.3(3)
C57 C62 C65 108.7(3)
C64 C62 C65 109.4(3)
C63 C62 C65 109.6(3)
C62 C63 H63A 109.5
C62 C63 H63B 109.5
H63A C63 H63B 109.5
C62 C63 H63C 109.5
H63A C63 H63C 109.5
H63B C63 H63C 109.5
C62 C64 H64A 109.5
C62 C64 H64B 109.5
H64A C64 H64B 109.5
C62 C64 H64C 109.5
H64A C64 H64C 109.5
H64B C64 H64C 109.5
C62 C65 H65A 109.5
C62 C65 H65B 109.5
H65A C65 H65B 109.5
C62 C65 H65C 109.5
H65A C65 H65C 109.5
H65B C65 H65C 109.5
C55 C66 C67 124.8(3)
C55 C66 H66 117.6
C67 C66 H66 117.6
C68 C67 C66 127.0(3)
C68 C67 H67 116.5
C66 C67 H67 116.5
C67 C68 O8 119.1(3)
C67 C68 C69 131.7(3)
O8 C68 C69 109.1(3)
C70 C69 C68 107.0(3)
C70 C69 C72 127.2(3)
C68 C69 C72 125.7(3)
C69 C70 C78 130.1(3)
C69 C70 C71 108.8(3)
C78 C70 C71 121.1(3)
O9 C71 O8 121.1(3)
O9 C71 C70 132.2(4)
O8 C71 C70 106.7(3)
C73 C72 C77 118.3(3)
C73 C72 C69 121.4(3)
C77 C72 C69 120.3(3)
C74 C73 C72 120.6(3)
C74 C73 H73 119.7
C72 C73 H73 119.7
C73 C74 C75 120.0(4)
C73 C74 H74 120.0
C75 C74 H74 120.0
C76 C75 C74 120.1(3)
C76 C75 H75 119.9
C74 C75 H75 119.9
C75 C76 C77 120.3(3)
C75 C76 H76 119.9
C77 C76 H76 119.9
C76 C77 C72 120.7(3)
C76 C77 H77 119.6
C72 C77 H77 119.6
N3 C78 C70 179.0(4)
C71 O8 C68 108.2(3)
C83 O10 C79 119.5(3)
C80 C79 O10 121.1(3)
C80 C79 C84 128.7(3)
O10 C79 C84 110.2(3)
C79 C80 C81 121.8(3)
C79 C80 H80 119.1
C81 C80 H80 119.1
C92 C81 C82 122.1(3)
C92 C81 C80 123.7(3)
C82 C81 C80 114.2(3)
C83 C82 C81 123.0(3)
C83 C82 H82 118.5
C81 C82 H82 118.5
C82 C83 O10 120.2(3)
C82 C83 C88 128.7(3)
O10 C83 C88 111.1(3)
C79 C84 C86 109.4(3)
C79 C84 C85 110.0(3)
C86 C84 C85 108.6(3)
C79 C84 C87 110.0(3)
C86 C84 C87 110.0(3)
C85 C84 C87 108.9(3)
C84 C85 H85A 109.5
C84 C85 H85B 109.5
H85A C85 H85B 109.5
C84 C85 H85C 109.5
H85A C85 H85C 109.5
H85B C85 H85C 109.5
C84 C86 H86A 109.5
C84 C86 H86B 109.5
H86A C86 H86B 109.5
C84 C86 H86C 109.5
H86A C86 H86C 109.5
H86B C86 H86C 109.5
C84 C87 H87A 109.5
C84 C87 H87B 109.5
H87A C87 H87B 109.5
C84 C87 H87C 109.5
H87A C87 H87C 109.5
H87B C87 H87C 109.5
C83 C88 C90 109.6(3)
C83 C88 C89 110.6(3)
C90 C88 C89 108.9(3)
C83 C88 C91 108.3(3)
C90 C88 C91 110.0(3)
C89 C88 C91 109.4(3)
C88 C89 H89A 109.5
C88 C89 H89B 109.5
H89A C89 H89B 109.5
C88 C89 H89C 109.5
H89A C89 H89C 109.5
H89B C89 H89C 109.5
C88 C90 H90A 109.5
C88 C90 H90B 109.5
H90A C90 H90B 109.5
C88 C90 H90C 109.5
H90A C90 H90C 109.5
H90B C90 H90C 109.5
C88 C91 H91A 109.5
C88 C91 H91B 109.5
H91A C91 H91B 109.5
C88 C91 H91C 109.5
H91A C91 H91C 109.5
H91B C91 H91C 109.5
C81 C92 C93 124.6(3)
C81 C92 H92 117.7
C93 C92 H92 117.7
C94 C93 C92 127.3(3)
C94 C93 H93 116.4
C92 C93 H93 116.4
C93 C94 O11 118.8(3)
C93 C94 C95 132.1(3)
O11 C94 C95 108.9(3)
C96 C95 C94 107.5(3)
C96 C95 C98 126.9(3)
C94 C95 C98 125.5(3)
C95 C96 C104 128.2(4)
C95 C96 C97 108.8(3)
C104 C96 C97 123.0(4)
O12 C97 O11 121.1(4)
O12 C97 C96 132.7(4)
O11 C97 C96 106.2(3)
C99 C98 C103 118.2(3)
C99 C98 C95 119.5(3)
C103 C98 C95 122.3(3)
C100 C99 C98 120.9(4)
C100 C99 H99 119.5
C98 C99 H99 119.5
C99 C100 C101 120.0(3)
C99 C100 H100 120.0
C101 C100 H100 120.0
C100 C101 C102 119.9(4)
C100 C101 H101 120.1
C102 C101 H101 120.1
C103 C102 C101 120.1(4)
C103 C102 H102 120.0
C101 C102 H102 120.0
C102 C103 C98 120.9(3)
C102 C103 H103 119.6
C98 C103 H103 119.6
N4 C104 C96 178.0(4)
C97 O11 C94 108.5(3)

loop_
_geom_bond_atom_site_label_1
_geom_bond_atom_site_label_2
_geom_bond_distance
O1 C5 1.365(4)
O1 C1 1.368(4)
C1 C2 1.343(5)
C1 C6 1.512(5)
C2 C3 1.424(4)
C2 H2 0.9500
C3 C14 1.390(4)
C3 C4 1.445(4)
C4 C5 1.338(4)
C4 H4 0.9500
C5 C10 1.514(4)
C6 C9 1.526(4)
C6 C8 1.541(4)
C6 C7 1.549(5)
C7 H7A 0.9800
C7 H7B 0.9800
C7 H7C 0.9800
C8 H8A 0.9800
C8 H8B 0.9800
C8 H8C 0.9800
C9 H9A 0.9800
C9 H9B 0.9800
C9 H9C 0.9800
C10 C12 1.535(4)
C10 C13 1.540(4)
C10 C11 1.542(4)
C11 H11A 0.9800
C11 H11B 0.9800
C11 H11C 0.9800
C12 H12A 0.9800
C12 H12B 0.9800
C12 H12C 0.9800
C13 H13A 0.9800
C13 H13B 0.9800
C13 H13C 0.9800
C14 C15 1.402(4)
C14 H14 0.9500
C15 C16 1.370(4)
C15 H15 0.9500
C16 O2 1.403(3)
C16 C17 1.414(4)
C17 C18 1.380(4)
C17 C20 1.467(4)
C18 C26 1.416(5)
C18 C19 1.443(4)
C19 O3 1.217(3)
C19 O2 1.393(4)
C20 C25 1.391(4)
C20 C21 1.394(4)
C21 C22 1.386(4)
C21 H21 0.9500
C22 C23 1.374(4)
C22 H22 0.9500
C23 C24 1.382(4)
C23 H23 0.9500
C24 C25 1.384(4)
C24 H24 0.9500
C25 H25 0.9500
C26 N1 1.155(4)
O4 C27 1.369(3)
O4 C31 1.375(3)
C27 C28 1.341(4)
C27 C32 1.513(4)
C28 C29 1.428(4)
C28 H28 0.9500
C29 C40 1.390(4)
C29 C30 1.426(4)
C30 C31 1.335(4)
C30 H30 0.9500
C31 C36 1.510(4)
C32 C35 1.526(4)
C32 C33 1.536(4)
C32 C34 1.538(4)
C33 H33A 0.9800
C33 H33B 0.9800
C33 H33C 0.9800
C34 H34A 0.9800
C34 H34B 0.9800
C34 H34C 0.9800
C35 H35A 0.9800
C35 H35B 0.9800
C35 H35C 0.9800
C36 C38 1.526(4)
C36 C39 1.528(4)
C36 C37 1.537(4)
C37 H37A 0.9800
C37 H37B 0.9800
C37 H37C 0.9800
C38 H38A 0.9800
C38 H38B 0.9800
C38 H38C 0.9800
C39 H39A 0.9800
C39 H39B 0.9800
C39 H39C 0.9800
C40 C41 1.406(4)
C40 H40 0.9500
C41 C42 1.360(4)
C41 H41 0.9500
C42 O5 1.398(3)
C42 C43 1.408(4)
C43 C44 1.381(4)
C43 C46 1.483(4)
C44 C52 1.418(5)
C44 C45 1.456(5)
C45 O6 1.216(4)
C45 O5 1.395(4)
C46 C47 1.395(4)
C46 C51 1.395(4)
C47 C48 1.384(4)
C47 H47 0.9500
C48 C49 1.383(5)
C48 H48 0.9500
C49 C50 1.386(5)
C49 H49 0.9500
C50 C51 1.395(4)
C50 H50 0.9500
C51 H51 0.9500
C52 N2 1.153(4)
O7 C53 1.370(4)
O7 C57 1.375(4)
C53 C54 1.339(4)
C53 C58 1.511(4)
C54 C55 1.436(4)
C54 H54 0.9500
C55 C66 1.391(4)
C55 C56 1.424(4)
C56 C57 1.340(4)
C56 H56 0.9500
C57 C62 1.507(5)
C58 C60 1.531(5)
C58 C59 1.533(4)
C58 C61 1.540(4)
C59 H59A 0.9800
C59 H59B 0.9800
C59 H59C 0.9800
C60 H60A 0.9800
C60 H60B 0.9800
C60 H60C 0.9800
C61 H61A 0.9800
C61 H61B 0.9800
C61 H61C 0.9800
C62 C64 1.534(4)
C62 C63 1.535(4)
C62 C65 1.536(4)
C63 H63A 0.9800
C63 H63B 0.9800
C63 H63C 0.9800
C64 H64A 0.9800
C64 H64B 0.9800
C64 H64C 0.9800
C65 H65A 0.9800
C65 H65B 0.9800
C65 H65C 0.9800
C66 C67 1.395(4)
C66 H66 0.9500
C67 C68 1.367(4)
C67 H67 0.9500
C68 O8 1.398(3)
C68 C69 1.414(4)
C69 C70 1.377(4)
C69 C72 1.469(4)
C70 C78 1.421(5)
C70 C71 1.448(4)
C71 O9 1.212(3)
C71 O8 1.390(4)
C72 C73 1.390(4)
C72 C77 1.406(4)
C73 C74 1.386(4)
C73 H73 0.9500
C74 C75 1.387(5)
C74 H74 0.9500
C75 C76 1.374(4)
C75 H75 0.9500
C76 C77 1.377(4)
C76 H76 0.9500
C77 H77 0.9500
C78 N3 1.156(4)
O10 C83 1.373(4)
O10 C79 1.377(3)
C79 C80 1.339(4)
C79 C84 1.510(4)
C80 C81 1.429(4)
C80 H80 0.9500
C81 C92 1.393(4)
C81 C82 1.425(4)
C82 C83 1.338(4)
C82 H82 0.9500
C83 C88 1.512(4)
C84 C86 1.522(4)
C84 C85 1.528(4)
C84 C87 1.533(4)
C85 H85A 0.9800
C85 H85B 0.9800
C85 H85C 0.9800
C86 H86A 0.9800
C86 H86B 0.9800
C86 H86C 0.9800
C87 H87A 0.9800
C87 H87B 0.9800
C87 H87C 0.9800
C88 C90 1.527(4)
C88 C89 1.528(4)
C88 C91 1.538(4)
C89 H89A 0.9800
C89 H89B 0.9800
C89 H89C 0.9800
C90 H90A 0.9800
C90 H90B 0.9800
C90 H90C 0.9800
C91 H91A 0.9800
C91 H91B 0.9800
C91 H91C 0.9800
C92 C93 1.399(4)
C92 H92 0.9500
C93 C94 1.362(4)
C93 H93 0.9500
C94 O11 1.402(4)
C94 C95 1.415(4)
C95 C96 1.377(4)
C95 C98 1.476(4)
C96 C104 1.422(5)
C96 C97 1.458(5)
C97 O12 1.207(4)
C97 O11 1.398(4)
C98 C99 1.395(4)
C98 C103 1.398(4)
C99 C100 1.383(4)
C99 H99 0.9500
C100 C101 1.383(5)
C100 H100 0.9500
C101 C102 1.386(4)
C101 H101 0.9500
C102 C103 1.381(4)
C102 H102 0.9500
C103 H103 0.9500
C104 N4 1.148(4)

loop_
_geom_hbond_atom_site_label_D
_geom_hbond_atom_site_label_H
_geom_hbond_atom_site_label_A
_geom_hbond_distance_DH
_geom_hbond_distance_HA
_geom_hbond_distance_DA
_geom_hbond_angle_DHA
_geom_hbond_site_symmetry_A
C23 H23 O3 0.95 2.38 3.080(4) 130.2 1_655
C75 H75 O9 0.95 2.39 3.077(4) 128.6 1_455

loop_
_geom_torsion_atom_site_label_1
_geom_torsion_atom_site_label_2
_geom_torsion_atom_site_label_3
_geom_torsion_atom_site_label_4
_geom_torsion
C5 O1 C1 C2 0.5(5)
C5 O1 C1 C6 177.5(3)
O1 C1 C2 C3 1.1(5)
C6 C1 C2 C3 -175.2(3)
C1 C2 C3 C14 178.9(3)
C1 C2 C3 C4 -0.4(5)
C14 C3 C4 C5 178.7(3)
C2 C3 C4 C5 -2.0(4)
C3 C4 C5 O1 3.7(5)
C3 C4 C5 C10 -174.4(3)
C1 O1 C5 C4 -3.0(5)
C1 O1 C5 C10 175.4(3)
C2 C1 C6 C9 -6.5(5)
O1 C1 C6 C9 176.9(3)
C2 C1 C6 C8 115.2(4)
O1 C1 C6 C8 -61.4(4)
C2 C1 C6 C7 -125.7(4)
O1 C1 C6 C7 57.7(4)
C4 C5 C10 C12 -9.1(5)
O1 C5 C10 C12 172.6(3)
C4 C5 C10 C13 -130.3(4)
O1 C5 C10 C13 51.4(4)
C4 C5 C10 C11 110.2(4)
O1 C5 C10 C11 -68.1(4)
C2 C3 C14 C15 -173.8(3)
C4 C3 C14 C15 5.5(5)
C3 C14 C15 C16 -176.3(3)
C14 C15 C16 O2 8.3(5)
C14 C15 C16 C17 -176.4(3)
C15 C16 C17 C18 -173.2(3)
O2 C16 C17 C18 2.5(3)
C15 C16 C17 C20 9.2(5)
O2 C16 C17 C20 -175.1(3)
C16 C17 C18 C26 -178.3(3)
C20 C17 C18 C26 -0.8(6)
C16 C17 C18 C19 -0.9(4)
C20 C17 C18 C19 176.6(3)
C17 C18 C19 O3 179.1(3)
C26 C18 C19 O3 -3.1(6)
C17 C18 C19 O2 -1.1(3)
C26 C18 C19 O2 176.6(3)
C18 C17 C20 C25 -139.4(3)
C16 C17 C20 C25 37.7(5)
C18 C17 C20 C21 37.5(5)
C16 C17 C20 C21 -145.4(3)
C25 C20 C21 C22 -0.6(5)
C17 C20 C21 C22 -177.6(3)
C20 C21 C22 C23 0.6(5)
C21 C22 C23 C24 -0.5(6)
C22 C23 C24 C25 0.5(5)
C23 C24 C25 C20 -0.6(5)
C21 C20 C25 C24 0.6(5)
C17 C20 C25 C24 177.6(3)
O3 C19 O2 C16 -177.6(3)
C18 C19 O2 C16 2.6(3)
C15 C16 O2 C19 173.1(3)
C17 C16 O2 C19 -3.2(3)
C31 O4 C27 C28 -3.1(4)
C31 O4 C27 C32 178.3(3)
O4 C27 C28 C29 0.1(5)
C32 C27 C28 C29 178.4(3)
C27 C28 C29 C40 -177.2(3)
C27 C28 C29 C30 3.3(5)
C40 C29 C30 C31 176.6(3)
C28 C29 C30 C31 -3.9(4)
C29 C30 C31 O4 1.2(5)
C29 C30 C31 C36 -176.6(3)
C27 O4 C31 C30 2.5(4)
C27 O4 C31 C36 -179.3(2)
C28 C27 C32 C35 27.9(5)
O4 C27 C32 C35 -153.7(3)
C28 C27 C32 C33 148.3(3)
O4 C27 C32 C33 -33.3(4)
C28 C27 C32 C34 -91.6(4)
O4 C27 C32 C34 86.7(3)
C30 C31 C36 C38 -128.0(4)
O4 C31 C36 C38 54.0(4)
C30 C31 C36 C39 -7.2(5)
O4 C31 C36 C39 174.8(3)
C30 C31 C36 C37 111.6(4)
O4 C31 C36 C37 -66.4(3)
C30 C29 C40 C41 0.3(5)
C28 C29 C40 C41 -179.1(3)
C29 C40 C41 C42 177.5(3)
C40 C41 C42 O5 2.2(5)
C40 C41 C42 C43 -171.8(3)
C41 C42 C43 C44 173.2(3)
O5 C42 C43 C44 -1.3(4)
C41 C42 C43 C46 -4.2(6)
O5 C42 C43 C46 -178.7(3)
C42 C43 C44 C52 179.3(3)
C46 C43 C44 C52 -3.2(6)
C42 C43 C44 C45 1.4(4)
C46 C43 C44 C45 178.8(3)
C43 C44 C45 O6 178.8(4)
C52 C44 C45 O6 0.7(6)
C43 C44 C45 O5 -1.0(4)
C52 C44 C45 O5 -179.1(3)
C44 C43 C46 C47 -43.2(5)
C42 C43 C46 C47 133.8(4)
C44 C43 C46 C51 136.6(4)
C42 C43 C46 C51 -46.4(5)
C51 C46 C47 C48 0.7(5)
C43 C46 C47 C48 -179.5(3)
C46 C47 C48 C49 -0.7(5)
C47 C48 C49 C50 0.2(6)
C48 C49 C50 C51 0.3(6)
C47 C46 C51 C50 -0.2(5)
C43 C46 C51 C50 180.0(3)
C49 C50 C51 C46 -0.3(5)
O6 C45 O5 C42 -179.6(3)
C44 C45 O5 C42 0.2(3)
C41 C42 O5 C45 -174.6(3)
C43 C42 O5 C45 0.6(3)
C57 O7 C53 C54 0.8(5)
C57 O7 C53 C58 -176.4(3)
O7 C53 C54 C55 -2.3(5)
C58 C53 C54 C55 174.4(3)
C53 C54 C55 C66 -178.7(3)
C53 C54 C55 C56 1.1(4)
C66 C55 C56 C57 -178.7(3)
C54 C55 C56 C57 1.4(5)
C55 C56 C57 O7 -2.8(5)
C55 C56 C57 C62 176.7(3)
C53 O7 C57 C56 1.7(5)
C53 O7 C57 C62 -177.9(3)
C54 C53 C58 C60 11.7(5)
O7 C53 C58 C60 -171.3(3)
C54 C53 C58 C59 -108.1(4)
O7 C53 C58 C59 68.8(4)
C54 C53 C58 C61 132.2(4)
O7 C53 C58 C61 -50.9(4)
C56 C57 C62 C64 2.7(5)
O7 C57 C62 C64 -177.7(3)
C56 C57 C62 C63 123.0(4)
O7 C57 C62 C63 -57.4(4)
C56 C57 C62 C65 -117.3(4)
O7 C57 C62 C65 62.3(4)
C56 C55 C66 C67 174.3(3)
C54 C55 C66 C67 -5.8(5)
C55 C66 C67 C68 177.2(3)
C66 C67 C68 O8 -8.5(5)
C66 C67 C68 C69 176.2(3)
C67 C68 C69 C70 172.6(3)
O8 C68 C69 C70 -3.0(3)
C67 C68 C69 C72 -9.6(6)
O8 C68 C69 C72 174.9(3)
C68 C69 C70 C78 178.6(3)
C72 C69 C70 C78 0.8(5)
C68 C69 C70 C71 1.4(4)
C72 C69 C70 C71 -176.4(3)
C69 C70 C71 O9 -179.6(3)
C78 C70 C71 O9 2.9(6)
C69 C70 C71 O8 0.6(3)
C78 C70 C71 O8 -176.9(3)
C70 C69 C72 C73 -36.8(5)
C68 C69 C72 C73 145.8(3)
C70 C69 C72 C77 141.0(3)
C68 C69 C72 C77 -36.4(5)
C77 C72 C73 C74 -0.5(5)
C69 C72 C73 C74 177.4(3)
C72 C73 C74 C75 0.0(6)
C73 C74 C75 C76 0.4(6)
C74 C75 C76 C77 -0.2(5)
C75 C76 C77 C72 -0.3(5)
C73 C72 C77 C76 0.7(5)
C69 C72 C77 C76 -177.2(3)
O9 C71 O8 C68 177.8(3)
C70 C71 O8 C68 -2.5(3)
C67 C68 O8 C71 -172.8(3)
C69 C68 O8 C71 3.4(3)
C83 O10 C79 C80 -3.0(4)
C83 O10 C79 C84 179.0(2)
O10 C79 C80 C81 -1.1(5)
C84 C79 C80 C81 176.5(3)
C79 C80 C81 C92 -177.0(3)
C79 C80 C81 C82 4.3(4)
C92 C81 C82 C83 177.6(3)
C80 C81 C82 C83 -3.6(4)
C81 C82 C83 O10 -0.2(5)
C81 C82 C83 C88 -176.9(3)
C79 O10 C83 C82 3.6(4)
C79 O10 C83 C88 -179.1(2)
C80 C79 C84 C86 -116.4(4)
O10 C79 C84 C86 61.5(4)
C80 C79 C84 C85 2.8(5)
O10 C79 C84 C85 -179.3(2)
C80 C79 C84 C87 122.8(4)
O10 C79 C84 C87 -59.4(3)
C82 C83 C88 C90 -26.6(5)
O10 C83 C88 C90 156.4(3)
C82 C83 C88 C89 -146.7(3)
O10 C83 C88 C89 36.3(4)
C82 C83 C88 C91 93.4(4)
O10 C83 C88 C91 -83.6(3)
C82 C81 C92 C93 178.7(3)
C80 C81 C92 C93 0.1(5)
C81 C92 C93 C94 -177.6(3)
C92 C93 C94 O11 -1.7(5)
C92 C93 C94 C95 172.3(3)
C93 C94 C95 C96 -172.8(3)
O11 C94 C95 C96 1.6(4)
C93 C94 C95 C98 4.0(6)
O11 C94 C95 C98 178.4(3)
C94 C95 C96 C104 -179.3(3)
C98 C95 C96 C104 3.9(6)
C94 C95 C96 C97 -1.4(4)
C98 C95 C96 C97 -178.1(3)
C95 C96 C97 O12 -178.6(4)
C104 C96 C97 O12 -0.5(6)
C95 C96 C97 O11 0.7(4)
C104 C96 C97 O11 178.8(3)
C96 C95 C98 C99 42.2(5)
C94 C95 C98 C99 -134.0(4)
C96 C95 C98 C103 -136.8(4)
C94 C95 C98 C103 46.9(5)
C103 C98 C99 C100 -0.8(5)
C95 C98 C99 C100 -179.9(3)
C98 C99 C100 C101 0.7(6)
C99 C100 C101 C102 -0.2(6)
C100 C101 C102 C103 -0.2(6)
C101 C102 C103 C98 0.1(5)
C99 C98 C103 C102 0.4(5)
C95 C98 C103 C102 179.5(3)
O12 C97 O11 C94 179.7(3)
C96 C97 O11 C94 0.3(3)
C93 C94 O11 C97 174.1(3)
C95 C94 O11 C97 -1.2(3)
